data_4344031
loop_
_publ_author_name
'Yadav, Munendra'
'Mondal, Abhishake'
'Mereacre, Valeriu'
'Jana, Salil Kumar'
'Powell, Annie K.'
'Roesky, Peter W.'

_publ_section_title
;
 Tetranuclear and Pentanuclear Compounds of the Rare-Earth Metals:
 Synthesis and Magnetism.
;
_journal_issue 16
_journal_name_full 'Inorganic chemistry'
_journal_page_first 7846
_journal_page_last 7856
_journal_paper_doi 10.1021/acs.inorgchem.5b00899
_journal_volume 54
_journal_year 2015
_chemical_formula_moiety 'C73 H82 N4 O19 Tm4, N O3, C6 H16 N, 2(C4 H10 O)'
_chemical_formula_sum 'C87 H118 N6 O24 Tm4'
_chemical_formula_weight 2307.63
_chemical_name_systematic
;
 ?
;
_space_group_crystal_system triclinic
_space_group_IT_number 2
_space_group_name_Hall '-P 1'
_space_group_name_H-M_alt 'P -1'
_symmetry_space_group_name_Hall '-P 1'
_symmetry_space_group_name_H-M 'P -1'
_atom_sites_solution_hydrogens geom
_audit_creation_method SHELXL-2013
_cell_angle_alpha 68.463(2)
_cell_angle_beta 85.537(3)
_cell_angle_gamma 72.381(2)
_cell_formula_units_Z 2
_cell_length_a 13.9186(5)
_cell_length_b 17.6449(5)
_cell_length_c 21.6536(8)
_cell_measurement_reflns_used 99653
_cell_measurement_temperature 100(2)
_cell_measurement_theta_max 30.86
_cell_measurement_theta_min 1.54
_cell_volume 4711.3(3)
_computing_cell_refinement 'STOE X-AREA'
_computing_data_collection 'STOE X-AREA'
_computing_data_reduction 'STOE X-RED'
_computing_structure_refinement 'SHELXL-2013 (Sheldrick, 2013)'
_diffrn_ambient_temperature 100(2)
_diffrn_measured_fraction_theta_full 0.974
_diffrn_measured_fraction_theta_max 1.000
_diffrn_measurement_device_type STOE
_diffrn_measurement_method 'rotation method'
_diffrn_radiation_type MoK\a
_diffrn_radiation_wavelength 0.71073
_diffrn_reflns_av_R_equivalents 0.1169
_diffrn_reflns_av_unetI/netI 0.0575
_diffrn_reflns_laue_measured_fraction_full 0.974
_diffrn_reflns_laue_measured_fraction_max 1.000
_diffrn_reflns_limit_h_max 16
_diffrn_reflns_limit_h_min -16
_diffrn_reflns_limit_k_max 20
_diffrn_reflns_limit_k_min -20
_diffrn_reflns_limit_l_max 25
_diffrn_reflns_limit_l_min -25
_diffrn_reflns_number 101737
_diffrn_reflns_point_group_measured_fraction_full 0.974
_diffrn_reflns_point_group_measured_fraction_max 1.000
_diffrn_reflns_theta_full 25.242
_diffrn_reflns_theta_max 25.000
_diffrn_reflns_theta_min 1.536
_diffrn_source 'Mo LFF Sealed Tube'
_exptl_absorpt_coefficient_mu 3.802
_exptl_absorpt_correction_T_max 0.7396
_exptl_absorpt_correction_T_min 0.3187
_exptl_absorpt_correction_type integration
_exptl_absorpt_process_details numerical
_exptl_crystal_colour orange
_exptl_crystal_density_diffrn 1.620
_exptl_crystal_description prism
_exptl_crystal_F_000 2280
_exptl_crystal_size_max 0.386
_exptl_crystal_size_mid 0.224
_exptl_crystal_size_min 0.087
_refine_diff_density_max 1.793
_refine_diff_density_min -1.595
_refine_diff_density_rms 0.137
_refine_ls_extinction_method none
_refine_ls_goodness_of_fit_ref 1.022
_refine_ls_hydrogen_treatment constr
_refine_ls_matrix_type full
_refine_ls_number_parameters 1076
_refine_ls_number_reflns 16606
_refine_ls_number_restraints 6
_refine_ls_restrained_S_all 1.022
_refine_ls_R_factor_all 0.0448
_refine_ls_R_factor_gt 0.0350
_refine_ls_shift/su_max 0.002
_refine_ls_shift/su_mean 0.000
_refine_ls_structure_factor_coef Fsqd
_refine_ls_weighting_details
;
 w=1/[\s^2^(Fo^2^)+(0.0514P)^2^]
 where P=(Fo^2^+2Fc^2^)/3
;
_refine_ls_weighting_scheme calc
_refine_ls_wR_factor_gt 0.0866
_refine_ls_wR_factor_ref 0.0903
_reflns_Friedel_coverage 0.000
_reflns_number_gt 13967
_reflns_number_total 16606
_reflns_threshold_expression 'I > 2\s(I)'
_cod_data_source_file ic5b00899_si_008.cif
_cod_data_source_block 7
_cod_depositor_comments 'Adding full bibliography for 4344028--4344031.cif.'
_cod_database_code 4344031
_shelx_space_group_comment
;
The symmetry employed for this shelxl refinement is uniquely defined
by the following loop, which should always be used as a source of
symmetry information in preference to the above space-group names.
They are only intended as comments.
;
_shelxl_version_number 2013-2

loop_
_space_group_symop_operation_xyz
'x, y, z'
'-x, -y, -z'

loop_
_atom_site_label
_atom_site_type_symbol
_atom_site_fract_x
_atom_site_fract_y
_atom_site_fract_z
_atom_site_U_iso_or_equiv
_atom_site_adp_type
_atom_site_occupancy
_atom_site_site_symmetry_order
_atom_site_calc_flag
_atom_site_refinement_flags_posn
_atom_site_refinement_flags_adp
_atom_site_refinement_flags_occupancy
_atom_site_disorder_assembly
_atom_site_disorder_group
Tm1 Tm 0.60971(2) 0.30233(2) 0.77057(2) 0.02751(6) Uani 1 1 d . . . . .
Tm2 Tm 0.81470(2) 0.40643(2) 0.70567(2) 0.02874(6) Uani 1 1 d . . . . .
Tm3 Tm 0.71735(2) 0.57153(2) 0.77426(2) 0.03142(6) Uani 1 1 d . . . . .
Tm4 Tm 0.78688(2) 0.33755(2) 0.87507(2) 0.02597(6) Uani 1 1 d . . . . .
N1 N 0.7344(3) 0.1650(3) 0.7791(2) 0.0312(9) Uani 1 1 d . . . . .
N2 N 0.7483(3) 0.4693(3) 0.5893(2) 0.0340(9) Uani 1 1 d . . . . .
N3 N 0.8612(3) 0.5077(3) 0.9688(2) 0.0343(9) Uani 1 1 d . . . . .
H3 H 0.8622 0.4858 0.9382 0.041 Uiso 1 1 calc R U . . .
N4 N 0.9247(3) 0.2080(3) 0.9285(2) 0.0312(9) Uani 1 1 d . . . . .
O1 O 0.7137(2) 0.2393(2) 0.86727(17) 0.0291(7) Uani 1 1 d . . . . .
O2 O 0.7308(2) 0.3224(2) 0.69007(17) 0.0313(7) Uani 1 1 d . . . . .
O3 O 0.7191(3) 0.5483(2) 0.67655(18) 0.0336(7) Uani 1 1 d . . . . .
O4 O 0.7904(3) 0.5987(2) 0.8440(2) 0.0415(9) Uani 1 1 d . . . . .
O5 O 0.8837(2) 0.3667(2) 0.94112(18) 0.0339(7) Uani 1 1 d . . . . .
O6 O 0.8851(2) 0.2875(2) 0.79811(17) 0.0304(7) Uani 1 1 d . . . . .
O7 O 0.5172(2) 0.4325(2) 0.69590(18) 0.0344(8) Uani 1 1 d . . . . .
O8 O 0.5440(3) 0.2748(2) 0.69035(19) 0.0373(8) Uani 1 1 d . . . . .
O9 O 0.4985(2) 0.3623(2) 0.83515(18) 0.0330(7) Uani 1 1 d . . . . .
O10 O 0.5315(3) 0.2034(2) 0.8305(2) 0.0384(8) Uani 1 1 d . . . . .
O11 O 0.9351(3) 0.3331(2) 0.65545(18) 0.0361(8) Uani 1 1 d . . . . .
O12 O 0.9242(3) 0.4878(2) 0.65984(19) 0.0383(8) Uani 1 1 d . . . . .
O13 O 0.5569(2) 0.5665(2) 0.76829(19) 0.0360(8) Uani 1 1 d . . . . .
O14 O 0.6219(3) 0.7087(2) 0.7382(2) 0.0439(9) Uani 1 1 d . . . . .
O15 O 0.6843(2) 0.4702(2) 0.87867(17) 0.0303(7) Uani 1 1 d . . . . .
O16 O 0.7131(2) 0.3034(2) 0.97428(17) 0.0316(7) Uani 1 1 d . . . . .
O17 O 0.6835(2) 0.39896(19) 0.77968(16) 0.0265(7) Uani 1 1 d . . . . .
H17 H 0.6345 0.4557 0.7749 0.032 Uiso 1 1 calc R U . . .
O18 O 0.8394(2) 0.4460(2) 0.79425(17) 0.0302(7) Uani 1 1 d . . . . .
H18 H 0.9094 0.4466 0.8010 0.036 Uiso 1 1 calc R U . . .
O19 O 0.8559(3) 0.6153(2) 0.7157(2) 0.0412(8) Uani 1 1 d . . . . .
H19A H 0.9002 0.6310 0.7367 0.049 Uiso 1 1 calc R U . . .
H19B H 0.8666 0.6171 0.6713 0.049 Uiso 1 1 calc R U . . .
C1 C 0.7369(3) 0.1542(3) 0.8915(3) 0.0307(10) Uani 1 1 d . . . . .
C2 C 0.7470(4) 0.1070(3) 0.9599(3) 0.0346(11) Uani 1 1 d . . . . .
H2 H 0.7378 0.1352 0.9907 0.042 Uiso 1 1 calc R U . . .
C3 C 0.7704(4) 0.0184(3) 0.9826(3) 0.0390(12) Uani 1 1 d . . . . .
H3A H 0.7770 -0.0133 1.0291 0.047 Uiso 1 1 calc R U . . .
C4 C 0.7841(4) -0.0238(3) 0.9385(3) 0.0408(12) Uani 1 1 d . . . . .
H4 H 0.7997 -0.0842 0.9545 0.049 Uiso 1 1 calc R U . . .
C5 C 0.7751(4) 0.0224(3) 0.8709(3) 0.0385(12) Uani 1 1 d . . . . .
H5 H 0.7855 -0.0067 0.8405 0.046 Uiso 1 1 calc R U . . .
C6 C 0.7510(4) 0.1111(3) 0.8468(3) 0.0335(11) Uani 1 1 d . . . . .
C7 C 0.7802(4) 0.1410(3) 0.7323(3) 0.0368(11) Uani 1 1 d . . . . .
H7 H 0.8200 0.0831 0.7439 0.044 Uiso 1 1 calc R U . . .
C8 C 0.7746(4) 0.1966(3) 0.6633(3) 0.0360(11) Uani 1 1 d . . . . .
C9 C 0.7530(4) 0.2870(3) 0.6446(3) 0.0339(11) Uani 1 1 d . . . . .
C10 C 0.7569(4) 0.3357(4) 0.5774(3) 0.0386(12) Uani 1 1 d . . . . .
C11 C 0.7763(5) 0.2966(4) 0.5297(3) 0.0463(14) Uani 1 1 d . . . . .
H11 H 0.7728 0.3317 0.4841 0.056 Uiso 1 1 calc R U . . .
C12 C 0.8000(5) 0.2097(4) 0.5464(3) 0.0529(15) Uani 1 1 d . . . . .
C13 C 0.7990(4) 0.1615(4) 0.6134(3) 0.0462(13) Uani 1 1 d . . . . .
H13 H 0.8157 0.1014 0.6262 0.055 Uiso 1 1 calc R U . . .
C14 C 0.8229(7) 0.1693(5) 0.4924(4) 0.075(2) Uani 1 1 d . . . . .
C15A C 0.9208(16) 0.1940(15) 0.4562(12) 0.136(7) Uiso 0.67 1 d . . P A 1
H15A H 0.9775 0.1697 0.4887 0.163 Uiso 0.67 1 calc R U P A 1
H15B H 0.9059 0.2562 0.4375 0.163 Uiso 0.67 1 calc R U P A 1
H15C H 0.9386 0.1711 0.4206 0.163 Uiso 0.67 1 calc R U P A 1
C16A C 0.7342(12) 0.1948(11) 0.4505(9) 0.098(4) Uiso 0.67 1 d . . P A 1
H16A H 0.7281 0.2510 0.4161 0.117 Uiso 0.67 1 calc R U P A 1
H16B H 0.6743 0.1979 0.4775 0.117 Uiso 0.67 1 calc R U P A 1
H16C H 0.7401 0.1530 0.4296 0.117 Uiso 0.67 1 calc R U P A 1
C17A C 0.8636(9) 0.0743(7) 0.5224(6) 0.059(3) Uiso 0.67 1 d . . P A 1
H17A H 0.8104 0.0506 0.5463 0.071 Uiso 0.67 1 calc R U P A 1
H17B H 0.9202 0.0587 0.5533 0.071 Uiso 0.67 1 calc R U P A 1
H17C H 0.8869 0.0514 0.4871 0.071 Uiso 0.67 1 calc R U P A 1
C15B C 0.8013(18) 0.2249(16) 0.4264(13) 0.069(6) Uiso 0.33 1 d . . P A 2
H15D H 0.8528 0.2548 0.4118 0.083 Uiso 0.33 1 calc R U P A 2
H15E H 0.7349 0.2666 0.4229 0.083 Uiso 0.33 1 calc R U P A 2
H15F H 0.8013 0.1924 0.3982 0.083 Uiso 0.33 1 calc R U P A 2
C16B C 0.708(2) 0.138(2) 0.4911(17) 0.088(8) Uiso 0.33 1 d . . P A 2
H16D H 0.6606 0.1834 0.4562 0.105 Uiso 0.33 1 calc R U P A 2
H16E H 0.6764 0.1298 0.5343 0.105 Uiso 0.33 1 calc R U P A 2
H16F H 0.7259 0.0851 0.4824 0.105 Uiso 0.33 1 calc R U P A 2
C17B C 0.8980(17) 0.0931(14) 0.5091(12) 0.056(5) Uiso 0.33 1 d . . P A 2
H17D H 0.9168 0.0785 0.4693 0.068 Uiso 0.33 1 calc R U P A 2
H17E H 0.8740 0.0482 0.5422 0.068 Uiso 0.33 1 calc R U P A 2
H17F H 0.9570 0.0980 0.5275 0.068 Uiso 0.33 1 calc R U P A 2
C18 C 0.7373(4) 0.4283(4) 0.5537(3) 0.0374(11) Uani 1 1 d . . . . .
H18A H 0.7148 0.4602 0.5087 0.045 Uiso 1 1 calc R U . . .
C19 C 0.7286(4) 0.5589(3) 0.5639(3) 0.0352(11) Uani 1 1 d . . . . .
C20 C 0.7277(4) 0.6081(4) 0.4971(3) 0.0434(13) Uani 1 1 d . . . . .
H20 H 0.7386 0.5819 0.4648 0.052 Uiso 1 1 calc R U . . .
C21 C 0.7109(4) 0.6961(4) 0.4769(3) 0.0486(14) Uani 1 1 d . . . . .
H21 H 0.7106 0.7295 0.4311 0.058 Uiso 1 1 calc R U . . .
C22 C 0.6950(5) 0.7338(4) 0.5232(3) 0.0481(14) Uani 1 1 d . . . . .
H22 H 0.6832 0.7937 0.5092 0.058 Uiso 1 1 calc R U . . .
C23 C 0.6958(4) 0.6856(3) 0.5906(3) 0.0419(12) Uani 1 1 d . . . . .
H23 H 0.6841 0.7129 0.6222 0.050 Uiso 1 1 calc R U . . .
C24 C 0.7138(4) 0.5974(3) 0.6122(3) 0.0343(11) Uani 1 1 d . . . . .
C25 C 0.8002(4) 0.6418(4) 0.8799(3) 0.0426(13) Uani 1 1 d . . . . .
C26 C 0.7736(7) 0.7314(4) 0.8561(4) 0.065(2) Uani 1 1 d . . . . .
H26 H 0.7483 0.7632 0.8117 0.078 Uiso 1 1 calc R U . . .
C27 C 0.7837(8) 0.7738(5) 0.8968(4) 0.074(2) Uani 1 1 d . . . . .
H27 H 0.7639 0.8344 0.8804 0.089 Uiso 1 1 calc R U . . .
C28 C 0.8232(6) 0.7276(4) 0.9618(3) 0.0617(18) Uani 1 1 d . . . . .
H28 H 0.8320 0.7572 0.9888 0.074 Uiso 1 1 calc R U . . .
C29 C 0.8492(5) 0.6404(4) 0.9872(3) 0.0457(13) Uani 1 1 d . . . . .
H29 H 0.8744 0.6094 1.0318 0.055 Uiso 1 1 calc R U . . .
C30 C 0.8380(4) 0.5978(3) 0.9461(3) 0.0374(11) Uani 1 1 d . . . . .
C31 C 0.8809(4) 0.4544(3) 1.0290(3) 0.0369(12) Uani 1 1 d . . . . .
H31 H 0.8798 0.4775 1.0625 0.044 Uiso 1 1 calc R U . . .
C32 C 0.9043(4) 0.3642(3) 1.0501(3) 0.0377(12) Uani 1 1 d . . . . .
C33 C 0.9069(4) 0.3228(3) 1.0031(3) 0.0338(11) Uani 1 1 d . . . . .
C34 C 0.9377(4) 0.2313(3) 1.0305(3) 0.0371(12) Uani 1 1 d . . . . .
C35 C 0.9582(4) 0.1883(4) 1.0986(3) 0.0429(13) Uani 1 1 d . . . . .
H35 H 0.9803 0.1277 1.1148 0.052 Uiso 1 1 calc R U . . .
C36 C 0.9482(5) 0.2291(4) 1.1450(3) 0.0463(14) Uani 1 1 d . . . . .
C37 C 0.9230(4) 0.3170(4) 1.1185(3) 0.0426(13) Uani 1 1 d . . . . .
H37 H 0.9180 0.3469 1.1478 0.051 Uiso 1 1 calc R U . . .
C38 C 0.9597(6) 0.1785(4) 1.2197(3) 0.0574(18) Uani 1 1 d . . . . .
C39 C 0.8678(6) 0.1474(5) 1.2426(4) 0.076(2) Uani 1 1 d . . . . .
H39A H 0.8609 0.1125 1.2179 0.091 Uiso 1 1 calc R U . . .
H39B H 0.8073 0.1966 1.2343 0.091 Uiso 1 1 calc R U . . .
H39C H 0.8759 0.1132 1.2902 0.091 Uiso 1 1 calc R U . . .
C40 C 1.0543(6) 0.1006(4) 1.2364(3) 0.0588(18) Uani 1 1 d . . . . .
H40A H 1.1134 0.1193 1.2181 0.071 Uiso 1 1 calc R U . . .
H40B H 1.0460 0.0607 1.2169 0.071 Uiso 1 1 calc R U . . .
H40C H 1.0638 0.0722 1.2847 0.071 Uiso 1 1 calc R U . . .
C41 C 0.9697(8) 0.2335(5) 1.2579(4) 0.086(3) Uani 1 1 d . . . . .
H41A H 0.9772 0.1996 1.3056 0.103 Uiso 1 1 calc R U . . .
H41B H 0.9092 0.2827 1.2492 0.103 Uiso 1 1 calc R U . . .
H41C H 1.0291 0.2534 1.2435 0.103 Uiso 1 1 calc R U . . .
C42 C 0.9578(4) 0.1809(3) 0.9889(3) 0.0361(11) Uani 1 1 d . . . . .
H42 H 0.9986 0.1234 1.0075 0.043 Uiso 1 1 calc R U . . .
C43 C 0.9619(3) 0.1590(3) 0.8869(3) 0.0315(10) Uani 1 1 d . . . . .
C44 C 1.0197(4) 0.0743(3) 0.9090(3) 0.0392(12) Uani 1 1 d . . . . .
H44 H 1.0322 0.0433 0.9553 0.047 Uiso 1 1 calc R U . . .
C45 C 1.0592(4) 0.0341(4) 0.8649(3) 0.0418(13) Uani 1 1 d . . . . .
H45 H 1.0995 -0.0238 0.8805 0.050 Uiso 1 1 calc R U . . .
C46 C 1.0392(4) 0.0798(4) 0.7969(3) 0.0403(12) Uani 1 1 d . . . . .
H46 H 1.0668 0.0526 0.7662 0.048 Uiso 1 1 calc R U . . .
C47 C 0.9801(4) 0.1635(3) 0.7738(3) 0.0358(11) Uani 1 1 d . . . . .
H47 H 0.9661 0.1931 0.7274 0.043 Uiso 1 1 calc R U . . .
C48 C 0.9403(3) 0.2054(3) 0.8184(3) 0.0318(10) Uani 1 1 d . . . . .
C49 C 0.4632(4) 0.5545(3) 0.5985(3) 0.0419(12) Uani 1 1 d . . . . .
H49A H 0.4362 0.5682 0.5539 0.050 Uiso 1 1 calc R U . . .
H49B H 0.5222 0.5750 0.5948 0.050 Uiso 1 1 calc R U . . .
H49C H 0.4114 0.5823 0.6231 0.050 Uiso 1 1 calc R U . . .
C50 C 0.4938(4) 0.4589(3) 0.6350(3) 0.0368(11) Uani 1 1 d . . . . .
C51 C 0.4942(4) 0.4057(4) 0.5997(3) 0.0407(12) Uani 1 1 d . . . . .
H51 H 0.4758 0.4316 0.5537 0.049 Uiso 1 1 calc R U . . .
C52 C 0.5202(4) 0.3171(4) 0.6290(3) 0.0398(12) Uani 1 1 d . . . . .
C53 C 0.5222(5) 0.2653(4) 0.5868(3) 0.0523(15) Uani 1 1 d . . . . .
H53A H 0.4851 0.2239 0.6083 0.063 Uiso 1 1 calc R U . . .
H53B H 0.5923 0.2351 0.5815 0.063 Uiso 1 1 calc R U . . .
H53C H 0.4906 0.3033 0.5430 0.063 Uiso 1 1 calc R U . . .
C54 C 0.4122(4) 0.3905(5) 0.9261(3) 0.0502(15) Uani 1 1 d . . . . .
H54A H 0.3926 0.3591 0.9703 0.060 Uiso 1 1 calc R U . . .
H54B H 0.3519 0.4315 0.8995 0.060 Uiso 1 1 calc R U . . .
H54C H 0.4581 0.4211 0.9303 0.060 Uiso 1 1 calc R U . . .
C55 C 0.4648(4) 0.3286(4) 0.8922(3) 0.0398(12) Uani 1 1 d . . . . .
C56 C 0.4702(4) 0.2439(4) 0.9218(3) 0.0455(14) Uani 1 1 d . . . . .
H56 H 0.4526 0.2237 0.9669 0.055 Uiso 1 1 calc R U . . .
C57 C 0.5002(4) 0.1861(4) 0.8890(3) 0.0423(13) Uani 1 1 d . . . . .
C58 C 0.4933(5) 0.0968(4) 0.9235(4) 0.0589(18) Uani 1 1 d . . . . .
H58A H 0.5614 0.0568 0.9349 0.071 Uiso 1 1 calc R U . . .
H58B H 0.4583 0.0821 0.8940 0.071 Uiso 1 1 calc R U . . .
H58C H 0.4558 0.0933 0.9642 0.071 Uiso 1 1 calc R U . . .
C59 C 1.0431(5) 0.2808(4) 0.5821(4) 0.0585(17) Uani 1 1 d . . . . .
H59A H 1.0927 0.2979 0.5494 0.070 Uiso 1 1 calc R U . . .
H59B H 0.9905 0.2717 0.5605 0.070 Uiso 1 1 calc R U . . .
H59C H 1.0767 0.2278 0.6182 0.070 Uiso 1 1 calc R U . . .
C60 C 0.9960(4) 0.3502(4) 0.6099(3) 0.0440(13) Uani 1 1 d . . . . .
C61 C 1.0186(4) 0.4275(4) 0.5858(3) 0.0474(14) Uani 1 1 d . . . . .
H61 H 1.0604 0.4374 0.5486 0.057 Uiso 1 1 calc R U . . .
C62 C 0.9840(4) 0.4912(4) 0.6126(3) 0.0429(13) Uani 1 1 d . . . . .
C63 C 1.0162(5) 0.5712(5) 0.5851(4) 0.0600(17) Uani 1 1 d . . . . .
H63A H 1.0472 0.5783 0.6208 0.072 Uiso 1 1 calc R U . . .
H63B H 0.9571 0.6205 0.5659 0.072 Uiso 1 1 calc R U . . .
H63C H 1.0651 0.5667 0.5505 0.072 Uiso 1 1 calc R U . . .
C64 C 0.3824(4) 0.5846(4) 0.7592(3) 0.0454(13) Uani 1 1 d . . . . .
H64A H 0.3296 0.6240 0.7254 0.054 Uiso 1 1 calc R U . . .
H64B H 0.3553 0.5772 0.8035 0.054 Uiso 1 1 calc R U . . .
H64C H 0.4056 0.5293 0.7536 0.054 Uiso 1 1 calc R U . . .
C65 C 0.4705(4) 0.6210(4) 0.7516(3) 0.0403(12) Uani 1 1 d . . . . .
C66 C 0.4533(5) 0.7082(4) 0.7298(3) 0.0509(15) Uani 1 1 d . . . . .
H66 H 0.3860 0.7436 0.7174 0.061 Uiso 1 1 calc R U . . .
C67 C 0.5277(5) 0.7480(4) 0.7245(3) 0.0525(15) Uani 1 1 d . . . . .
C68 C 0.4987(6) 0.8438(4) 0.7006(5) 0.078(2) Uani 1 1 d . . . . .
H68A H 0.5207 0.8660 0.6551 0.093 Uiso 1 1 calc R U . . .
H68B H 0.5312 0.8609 0.7297 0.093 Uiso 1 1 calc R U . . .
H68C H 0.4253 0.8668 0.7014 0.093 Uiso 1 1 calc R U . . .
C69 C 0.5834(4) 0.5822(3) 0.9127(3) 0.0373(11) Uani 1 1 d . . . . .
H69A H 0.5459 0.5885 0.9516 0.045 Uiso 1 1 calc R U . . .
H69B H 0.5363 0.6026 0.8747 0.045 Uiso 1 1 calc R U . . .
H69C H 0.6313 0.6156 0.9021 0.045 Uiso 1 1 calc R U . . .
C70 C 0.6396(3) 0.4904(3) 0.9274(3) 0.0297(10) Uani 1 1 d . . . . .
C71 C 0.6396(4) 0.4327(3) 0.9916(3) 0.0322(10) Uani 1 1 d . . . . .
H71 H 0.6122 0.4559 1.0246 0.039 Uiso 1 1 calc R U . . .
C72 C 0.6761(3) 0.3433(3) 1.0127(3) 0.0325(10) Uani 1 1 d . . . . .
C73 C 0.6707(4) 0.2902(3) 1.0841(3) 0.0417(12) Uani 1 1 d . . . . .
H73A H 0.7339 0.2439 1.0987 0.050 Uiso 1 1 calc R U . . .
H73B H 0.6143 0.2662 1.0893 0.050 Uiso 1 1 calc R U . . .
H73C H 0.6604 0.3259 1.1111 0.050 Uiso 1 1 calc R U . . .
N5 N 1.0747(4) 0.4900(4) 0.8174(3) 0.0502(12) Uani 1 1 d . . . . .
O20 O 1.0464(3) 0.4465(3) 0.7911(2) 0.0480(10) Uani 1 1 d . . . . .
O21 O 1.0179(4) 0.5604(4) 0.8141(4) 0.087(2) Uani 1 1 d . . . . .
O22 O 1.1595(3) 0.4614(3) 0.8447(2) 0.0584(12) Uani 1 1 d . . . . .
N6 N 1.2159(4) 0.3222(4) 0.7779(3) 0.0488(12) Uani 1 1 d . . . . .
H6 H 1.1551 0.3654 0.7853 0.059 Uiso 1 1 calc R U . . .
C74 C 1.2933(5) 0.3687(5) 0.7472(4) 0.067(2) Uani 1 1 d . . . . .
H74A H 1.3186 0.3840 0.7811 0.080 Uiso 1 1 calc R U . . .
H74B H 1.3511 0.3298 0.7337 0.080 Uiso 1 1 calc R U . . .
C75 C 1.2521(7) 0.4476(6) 0.6883(4) 0.080(2) Uani 1 1 d . . . . .
H75A H 1.2734 0.4361 0.6476 0.120 Uiso 1 1 calc R U . . .
H75B H 1.2776 0.4930 0.6897 0.120 Uiso 1 1 calc R U . . .
H75C H 1.1783 0.4657 0.6888 0.120 Uiso 1 1 calc R U . . .
C76 C 1.2533(5) 0.2569(5) 0.8443(4) 0.0595(18) Uani 1 1 d . . . . .
H76A H 1.2719 0.2845 0.8720 0.071 Uiso 1 1 calc R U . . .
H76B H 1.3149 0.2138 0.8391 0.071 Uiso 1 1 calc R U . . .
C77 C 1.1765(6) 0.2131(5) 0.8793(4) 0.0676(19) Uani 1 1 d . . . . .
H77A H 1.1315 0.2137 0.8463 0.101 Uiso 1 1 calc R U . . .
H77B H 1.1369 0.2430 0.9074 0.101 Uiso 1 1 calc R U . . .
H77C H 1.2110 0.1540 0.9069 0.101 Uiso 1 1 calc R U . . .
C78 C 1.1827(8) 0.2877(6) 0.7330(4) 0.085(3) Uani 1 1 d . . . . .
H78A H 1.1613 0.3339 0.6893 0.102 Uiso 1 1 calc R U . . .
H78B H 1.1234 0.2682 0.7517 0.102 Uiso 1 1 calc R U . . .
C79 C 1.2655(11) 0.2129(9) 0.7229(6) 0.126(5) Uani 1 1 d . . . . .
H79A H 1.2745 0.2249 0.6753 0.188 Uiso 1 1 calc R U . . .
H79B H 1.2458 0.1605 0.7430 0.188 Uiso 1 1 calc R U . . .
H79C H 1.3290 0.2059 0.7440 0.188 Uiso 1 1 calc R U . . .
O23 O 0.4724(6) 0.9868(5) 0.8012(4) 0.111(2) Uiso 1 1 d . . . . .
C80 C 0.5763(11) 0.9716(10) 0.7947(8) 0.141(5) Uiso 1 1 d D . . . .
H80A H 0.6081 0.9166 0.7887 0.169 Uiso 1 1 calc R U . . .
H80B H 0.6086 0.9717 0.8338 0.169 Uiso 1 1 calc R U . . .
C81 C 0.5832(12) 1.0476(10) 0.7315(8) 0.155(6) Uiso 1 1 d D . . . .
H81A H 0.5766 1.0346 0.6921 0.233 Uiso 1 1 calc R U . . .
H81B H 0.6485 1.0577 0.7321 0.233 Uiso 1 1 calc R U . . .
H81C H 0.5288 1.0987 0.7304 0.233 Uiso 1 1 calc R U . . .
C82 C 0.4448(10) 0.9228(9) 0.8591(7) 0.124(4) Uiso 1 1 d . . . . .
H82A H 0.4640 0.9261 0.9009 0.149 Uiso 1 1 calc R U . . .
H82B H 0.4778 0.8646 0.8591 0.149 Uiso 1 1 calc R U . . .
C83 C 0.3344(11) 0.9453(10) 0.8512(8) 0.139(5) Uiso 1 1 d . . . . .
H83A H 0.3147 0.9704 0.8038 0.208 Uiso 1 1 calc R U . . .
H83B H 0.3020 0.9865 0.8725 0.208 Uiso 1 1 calc R U . . .
H83C H 0.3129 0.8938 0.8720 0.208 Uiso 1 1 calc R U . . .
O24 O 0.7650(8) 0.9115(7) 0.5196(6) 0.085(3) Uiso 0.6 1 d . . P B 1
C84 C 0.8209(12) 0.8581(10) 0.5861(9) 0.086(4) Uiso 0.6 1 d . . P B 1
C85 C 0.7649(12) 0.8669(10) 0.6385(9) 0.085(4) Uiso 0.6 1 d . . P B 1
C86 C 0.8171(16) 0.9040(13) 0.4655(10) 0.115(6) Uiso 0.6 1 d D . P B 1
C87 C 0.7598(19) 0.9596(16) 0.3984(10) 0.133(8) Uiso 0.6 1 d D . P B 1
O25 O 0.655(2) 0.953(2) 0.4089(15) 0.170(10) Uiso 0.4 1 d D . P C 2
C88 C 0.555(4) 0.958(6) 0.438(3) 0.29(4) Uiso 0.4 1 d D . P C 2
C89 C 0.499(4) 0.979(3) 0.498(2) 0.141(13) Uiso 0.4 1 d D . P C 2
C90 C 0.7416(18) 0.9455(17) 0.3657(14) 0.093(7) Uiso 0.4 1 d D . P C 2
C91 C 0.829(3) 0.960(3) 0.393(3) 0.182(19) Uiso 0.4 1 d D . P C 2

loop_
_atom_site_aniso_label
_atom_site_aniso_U_11
_atom_site_aniso_U_22
_atom_site_aniso_U_33
_atom_site_aniso_U_23
_atom_site_aniso_U_13
_atom_site_aniso_U_12
Tm1 0.02793(11) 0.02769(11) 0.02606(12) -0.00980(9) -0.00226(8) -0.00614(8)
Tm2 0.02968(11) 0.03276(11) 0.02392(12) -0.01086(9) 0.00163(8) -0.00882(8)
Tm3 0.03668(12) 0.02908(11) 0.02764(12) -0.00986(9) 0.00053(9) -0.00885(9)
Tm4 0.02661(10) 0.02687(11) 0.02394(11) -0.01069(8) -0.00085(8) -0.00491(8)
N1 0.034(2) 0.034(2) 0.028(2) -0.0130(18) -0.0048(18) -0.0093(17)
N2 0.034(2) 0.041(2) 0.023(2) -0.0107(19) 0.0018(17) -0.0071(17)
N3 0.036(2) 0.038(2) 0.035(3) -0.020(2) 0.0029(19) -0.0116(18)
N4 0.033(2) 0.030(2) 0.028(2) -0.0127(18) -0.0030(17) -0.0029(16)
O1 0.0296(16) 0.0268(16) 0.0285(18) -0.0095(14) -0.0028(14) -0.0047(13)
O2 0.0335(17) 0.0342(17) 0.0273(18) -0.0154(15) -0.0017(14) -0.0054(14)
O3 0.0361(17) 0.0333(18) 0.029(2) -0.0088(15) 0.0004(15) -0.0102(14)
O4 0.053(2) 0.042(2) 0.035(2) -0.0162(17) 0.0006(17) -0.0194(17)
O5 0.0357(17) 0.0349(18) 0.031(2) -0.0146(16) -0.0024(15) -0.0069(14)
O6 0.0287(16) 0.0310(17) 0.0285(19) -0.0129(14) 0.0010(14) -0.0021(13)
O7 0.0345(17) 0.0345(18) 0.0288(19) -0.0084(15) -0.0053(15) -0.0049(14)
O8 0.0351(18) 0.0366(18) 0.039(2) -0.0133(17) -0.0080(16) -0.0068(14)
O9 0.0293(16) 0.0379(18) 0.031(2) -0.0123(15) -0.0001(14) -0.0081(14)
O10 0.0342(18) 0.0347(18) 0.042(2) -0.0085(17) -0.0033(16) -0.0106(14)
O11 0.0343(18) 0.045(2) 0.029(2) -0.0139(16) 0.0052(15) -0.0116(15)
O12 0.0367(18) 0.048(2) 0.032(2) -0.0144(17) 0.0036(16) -0.0149(16)
O13 0.0330(17) 0.0359(18) 0.034(2) -0.0121(16) -0.0031(15) -0.0027(14)
O14 0.054(2) 0.0319(19) 0.040(2) -0.0098(17) 0.0004(18) -0.0079(17)
O15 0.0325(16) 0.0329(17) 0.0252(18) -0.0123(14) 0.0025(14) -0.0074(13)
O16 0.0356(17) 0.0331(17) 0.0269(18) -0.0137(15) 0.0044(14) -0.0085(14)
O17 0.0271(15) 0.0257(15) 0.0267(18) -0.0102(13) 0.0003(13) -0.0065(12)
O18 0.0294(16) 0.0371(18) 0.0272(18) -0.0135(15) 0.0026(14) -0.0122(13)
O19 0.050(2) 0.045(2) 0.034(2) -0.0129(17) 0.0039(17) -0.0220(17)
C1 0.030(2) 0.028(2) 0.032(3) -0.009(2) -0.006(2) -0.0054(18)
C2 0.038(3) 0.034(3) 0.030(3) -0.011(2) -0.006(2) -0.008(2)
C3 0.044(3) 0.032(3) 0.034(3) -0.005(2) -0.011(2) -0.007(2)
C4 0.049(3) 0.027(2) 0.041(3) -0.008(2) -0.009(3) -0.006(2)
C5 0.041(3) 0.029(3) 0.043(3) -0.013(2) -0.007(2) -0.006(2)
C6 0.033(2) 0.032(3) 0.036(3) -0.015(2) -0.006(2) -0.0052(19)
C7 0.035(2) 0.037(3) 0.039(3) -0.017(2) -0.005(2) -0.005(2)
C8 0.037(3) 0.041(3) 0.035(3) -0.022(2) -0.003(2) -0.006(2)
C9 0.029(2) 0.041(3) 0.030(3) -0.015(2) 0.001(2) -0.006(2)
C10 0.038(3) 0.049(3) 0.027(3) -0.017(2) -0.001(2) -0.006(2)
C11 0.060(3) 0.050(3) 0.030(3) -0.020(3) -0.002(3) -0.009(3)
C12 0.067(4) 0.059(4) 0.037(3) -0.027(3) 0.006(3) -0.011(3)
C13 0.054(3) 0.045(3) 0.040(3) -0.023(3) -0.006(3) -0.004(3)
C14 0.115(6) 0.063(4) 0.048(4) -0.035(4) -0.002(4) -0.007(4)
C18 0.038(3) 0.046(3) 0.025(3) -0.012(2) 0.002(2) -0.009(2)
C19 0.034(2) 0.036(3) 0.031(3) -0.006(2) 0.002(2) -0.011(2)
C20 0.039(3) 0.057(3) 0.033(3) -0.016(3) 0.003(2) -0.013(2)
C21 0.048(3) 0.052(3) 0.033(3) 0.004(3) -0.003(3) -0.019(3)
C22 0.053(3) 0.047(3) 0.039(3) -0.001(3) -0.002(3) -0.022(3)
C23 0.046(3) 0.039(3) 0.036(3) -0.004(2) -0.004(2) -0.015(2)
C24 0.032(2) 0.039(3) 0.028(3) -0.008(2) 0.000(2) -0.011(2)
C25 0.055(3) 0.048(3) 0.040(3) -0.021(3) 0.008(3) -0.031(3)
C26 0.115(6) 0.045(3) 0.040(4) -0.010(3) -0.006(4) -0.034(4)
C27 0.144(7) 0.047(4) 0.044(4) -0.016(3) 0.000(4) -0.045(4)
C28 0.110(6) 0.048(4) 0.043(4) -0.022(3) 0.006(4) -0.040(4)
C29 0.060(3) 0.048(3) 0.040(3) -0.022(3) 0.005(3) -0.025(3)
C30 0.044(3) 0.039(3) 0.034(3) -0.014(2) 0.003(2) -0.017(2)
C31 0.036(2) 0.043(3) 0.041(3) -0.025(3) -0.001(2) -0.010(2)
C32 0.037(3) 0.038(3) 0.038(3) -0.017(2) -0.008(2) -0.004(2)
C33 0.031(2) 0.037(3) 0.032(3) -0.015(2) -0.004(2) -0.003(2)
C34 0.034(2) 0.035(3) 0.038(3) -0.017(2) -0.009(2) 0.003(2)
C35 0.047(3) 0.036(3) 0.038(3) -0.016(2) -0.010(2) 0.003(2)
C36 0.056(3) 0.044(3) 0.033(3) -0.018(3) -0.012(3) 0.003(3)
C37 0.049(3) 0.041(3) 0.037(3) -0.023(3) -0.007(3) 0.000(2)
C38 0.085(5) 0.042(3) 0.033(3) -0.018(3) -0.011(3) 0.007(3)
C39 0.083(5) 0.072(5) 0.043(4) -0.012(4) 0.001(4) 0.008(4)
C40 0.084(5) 0.046(3) 0.035(3) -0.016(3) -0.016(3) 0.004(3)
C41 0.159(8) 0.044(4) 0.036(4) -0.021(3) -0.029(5) 0.013(4)
C42 0.039(3) 0.035(3) 0.031(3) -0.015(2) -0.011(2) 0.002(2)
C43 0.029(2) 0.039(3) 0.027(3) -0.017(2) -0.003(2) -0.0043(19)
C44 0.041(3) 0.037(3) 0.032(3) -0.014(2) -0.006(2) 0.002(2)
C45 0.043(3) 0.036(3) 0.042(3) -0.020(2) -0.005(2) 0.003(2)
C46 0.039(3) 0.043(3) 0.039(3) -0.023(3) 0.000(2) -0.001(2)
C47 0.036(3) 0.041(3) 0.031(3) -0.018(2) 0.001(2) -0.006(2)
C48 0.027(2) 0.037(3) 0.033(3) -0.018(2) 0.000(2) -0.0061(19)
C49 0.044(3) 0.041(3) 0.032(3) -0.007(2) -0.004(2) -0.006(2)
C50 0.033(2) 0.043(3) 0.028(3) -0.009(2) -0.006(2) -0.005(2)
C51 0.041(3) 0.045(3) 0.030(3) -0.011(2) -0.007(2) -0.006(2)
C52 0.034(3) 0.050(3) 0.035(3) -0.018(3) -0.007(2) -0.008(2)
C53 0.053(3) 0.055(4) 0.051(4) -0.026(3) -0.009(3) -0.009(3)
C54 0.047(3) 0.081(4) 0.039(3) -0.035(3) 0.014(3) -0.029(3)
C55 0.031(2) 0.062(3) 0.033(3) -0.020(3) 0.002(2) -0.019(2)
C56 0.044(3) 0.062(4) 0.025(3) -0.001(3) -0.002(2) -0.025(3)
C57 0.034(3) 0.042(3) 0.043(4) -0.002(3) -0.006(2) -0.015(2)
C58 0.052(3) 0.045(3) 0.064(5) 0.004(3) -0.002(3) -0.022(3)
C59 0.060(4) 0.056(4) 0.061(5) -0.028(3) 0.026(3) -0.015(3)
C60 0.036(3) 0.054(3) 0.040(3) -0.019(3) 0.002(2) -0.008(2)
C61 0.045(3) 0.057(4) 0.039(3) -0.015(3) 0.019(3) -0.019(3)
C62 0.038(3) 0.051(3) 0.038(3) -0.013(3) 0.003(2) -0.016(2)
C63 0.064(4) 0.074(4) 0.055(4) -0.025(4) 0.027(3) -0.042(3)
C64 0.031(3) 0.053(3) 0.049(4) -0.022(3) -0.005(2) -0.003(2)
C65 0.043(3) 0.040(3) 0.034(3) -0.019(2) -0.001(2) 0.000(2)
C66 0.047(3) 0.043(3) 0.051(4) -0.013(3) -0.004(3) 0.000(3)
C67 0.064(4) 0.034(3) 0.043(4) -0.007(3) -0.002(3) 0.000(3)
C68 0.080(5) 0.036(3) 0.096(7) -0.012(4) -0.005(5) 0.000(3)
C69 0.041(3) 0.032(3) 0.035(3) -0.012(2) 0.003(2) -0.005(2)
C70 0.026(2) 0.037(3) 0.030(3) -0.016(2) -0.0001(19) -0.0088(19)
C71 0.034(2) 0.037(3) 0.029(3) -0.019(2) 0.002(2) -0.008(2)
C72 0.028(2) 0.041(3) 0.029(3) -0.015(2) 0.002(2) -0.007(2)
C73 0.048(3) 0.036(3) 0.033(3) -0.011(2) 0.003(2) -0.002(2)
N5 0.048(3) 0.065(3) 0.042(3) -0.026(3) -0.004(2) -0.014(2)
O20 0.0372(19) 0.061(3) 0.056(3) -0.029(2) 0.0006(18) -0.0190(18)
O21 0.062(3) 0.092(4) 0.129(6) -0.082(4) -0.035(3) 0.009(3)
O22 0.044(2) 0.086(3) 0.052(3) -0.034(3) -0.012(2) -0.013(2)
N6 0.039(2) 0.066(3) 0.044(3) -0.020(3) -0.002(2) -0.017(2)
C74 0.040(3) 0.092(5) 0.081(6) -0.044(5) 0.014(3) -0.025(3)
C75 0.089(6) 0.121(7) 0.056(5) -0.037(5) 0.029(4) -0.068(5)
C76 0.053(3) 0.067(4) 0.063(5) -0.032(4) -0.019(3) -0.007(3)
C77 0.093(5) 0.063(4) 0.046(4) -0.017(3) -0.006(4) -0.023(4)
C78 0.119(7) 0.102(7) 0.052(5) -0.022(5) -0.014(5) -0.061(6)
C79 0.190(13) 0.140(10) 0.092(8) -0.082(8) 0.040(8) -0.071(10)

loop_
_atom_type_symbol
_atom_type_description
_atom_type_scat_dispersion_real
_atom_type_scat_dispersion_imag
_atom_type_scat_source
C C 0.0033 0.0016 'International Tables Vol C Tables 4.2.6.8 and 6.1.1.4'
H H 0.0000 0.0000 'International Tables Vol C Tables 4.2.6.8 and 6.1.1.4'
N N 0.0061 0.0033 'International Tables Vol C Tables 4.2.6.8 and 6.1.1.4'
O O 0.0106 0.0060 'International Tables Vol C Tables 4.2.6.8 and 6.1.1.4'
Tm Tm -0.3139 5.2483 'International Tables Vol C Tables 4.2.6.8 and 6.1.1.4'

loop_
_geom_angle_atom_site_label_1
_geom_angle_atom_site_label_2
_geom_angle_atom_site_label_3
_geom_angle
_geom_angle_site_symmetry_1
O10 Tm1 O8 77.02(14) .
O10 Tm1 O9 73.77(13) .
O8 Tm1 O9 117.42(12) .
O10 Tm1 O17 142.43(13) .
O8 Tm1 O17 139.37(13) .
O9 Tm1 O17 78.42(11) .
O10 Tm1 O7 120.15(12) .
O8 Tm1 O7 73.13(12) .
O9 Tm1 O7 76.01(13) .
O17 Tm1 O7 75.58(12) .
O10 Tm1 O2 140.75(12) .
O8 Tm1 O2 79.73(12) .
O9 Tm1 O2 145.48(12) .
O17 Tm1 O2 70.64(11) .
O7 Tm1 O2 81.72(12) .
O10 Tm1 O1 81.59(12) .
O8 Tm1 O1 143.93(12) .
O9 Tm1 O1 83.11(12) .
O17 Tm1 O1 70.33(11) .
O7 Tm1 O1 142.88(11) .
O2 Tm1 O1 100.04(11) .
O10 Tm1 N1 76.11(13) .
O8 Tm1 N1 80.32(12) .
O9 Tm1 N1 139.72(14) .
O17 Tm1 N1 112.57(12) .
O7 Tm1 N1 143.50(13) .
O2 Tm1 N1 69.08(13) .
O1 Tm1 N1 66.45(12) .
O10 Tm1 Tm2 160.40(9) .
O8 Tm1 Tm2 111.81(10) .
O9 Tm1 Tm2 114.07(9) .
O17 Tm1 Tm2 36.20(8) .
O7 Tm1 Tm2 79.45(9) .
O2 Tm1 Tm2 34.71(8) .
O1 Tm1 Tm2 81.64(8) .
N1 Tm1 Tm2 87.91(10) .
O10 Tm1 Tm4 113.43(10) .
O8 Tm1 Tm4 163.37(9) .
O9 Tm1 Tm4 78.73(8) .
O17 Tm1 Tm4 35.03(8) .
O7 Tm1 Tm4 109.48(9) .
O2 Tm1 Tm4 84.37(8) .
O1 Tm1 Tm4 35.30(8) .
N1 Tm1 Tm4 89.51(9) .
Tm2 Tm1 Tm4 54.245(6) .
O11 Tm2 O2 80.58(12) .
O11 Tm2 O6 81.22(12) .
O2 Tm2 O6 83.92(12) .
O11 Tm2 O3 134.28(13) .
O2 Tm2 O3 113.55(12) .
O6 Tm2 O3 140.83(12) .
O11 Tm2 O12 72.88(13) .
O2 Tm2 O12 145.51(13) .
O6 Tm2 O12 112.61(12) .
O3 Tm2 O12 73.29(12) .
O11 Tm2 O17 145.16(12) .
O2 Tm2 O17 71.30(11) .
O6 Tm2 O17 75.84(11) .
O3 Tm2 O17 77.36(12) .
O12 Tm2 O17 140.50(12) .
O11 Tm2 O18 126.58(12) .
O2 Tm2 O18 135.46(12) .
O6 Tm2 O18 69.14(12) .
O3 Tm2 O18 74.63(12) .
O12 Tm2 O18 78.88(12) .
O17 Tm2 O18 68.16(11) .
O11 Tm2 N2 77.78(13) .
O2 Tm2 N2 71.35(14) .
O6 Tm2 N2 149.71(13) .
O3 Tm2 N2 67.66(13) .
O12 Tm2 N2 81.66(14) .
O17 Tm2 N2 110.82(12) .
O18 Tm2 N2 141.14(13) .
O11 Tm2 Tm4 123.33(9) .
O2 Tm2 Tm4 94.03(9) .
O6 Tm2 Tm4 42.23(8) .
O3 Tm2 Tm4 99.74(9) .
O12 Tm2 Tm4 118.81(9) .
O17 Tm2 Tm4 42.11(8) .
O18 Tm2 Tm4 42.47(8) .
N2 Tm2 Tm4 152.93(10) .
O11 Tm2 Tm3 152.22(9) .
O2 Tm2 Tm3 127.02(8) .
O6 Tm2 Tm3 102.78(8) .
O3 Tm2 Tm3 38.39(9) .
O12 Tm2 Tm3 80.37(9) .
O17 Tm2 Tm3 60.27(7) .
O18 Tm2 Tm3 37.67(8) .
N2 Tm2 Tm3 106.00(10) .
Tm4 Tm2 Tm3 64.149(6) .
O11 Tm2 Tm1 112.56(9) .
O2 Tm2 Tm1 35.84(9) .
O6 Tm2 Tm1 74.19(8) .
O3 Tm2 Tm1 99.21(8) .
O12 Tm2 Tm1 172.32(9) .
O17 Tm2 Tm1 35.74(7) .
O18 Tm2 Tm1 101.00(8) .
N2 Tm2 Tm1 94.03(10) .
Tm4 Tm2 Tm1 63.413(6) .
Tm3 Tm2 Tm1 94.810(7) .
O4 Tm3 O14 87.96(15) .
O4 Tm3 O18 90.40(13) .
O14 Tm3 O18 166.66(14) .
O4 Tm3 O13 130.96(14) .
O14 Tm3 O13 75.19(14) .
O18 Tm3 O13 115.34(12) .
O4 Tm3 O3 149.68(14) .
O14 Tm3 O3 98.22(14) .
O18 Tm3 O3 76.82(12) .
O13 Tm3 O3 79.09(13) .
O4 Tm3 O19 75.76(14) .
O14 Tm3 O19 89.28(14) .
O18 Tm3 O19 77.49(12) .
O13 Tm3 O19 147.18(13) .
O3 Tm3 O19 74.68(13) .
O4 Tm3 O15 78.91(13) .
O14 Tm3 O15 120.66(13) .
O18 Tm3 O15 71.88(11) .
O13 Tm3 O15 71.66(12) .
O3 Tm3 O15 121.23(11) .
O19 Tm3 O15 139.72(12) .
O4 Tm3 Tm2 128.29(10) .
O14 Tm3 Tm2 137.11(11) .
O18 Tm3 Tm2 39.41(8) .
O13 Tm3 Tm2 91.47(9) .
O3 Tm3 Tm2 38.89(8) .
O19 Tm3 Tm2 80.39(9) .
O15 Tm3 Tm2 91.64(7) .
O4 Tm3 Tm4 93.20(10) .
O14 Tm3 Tm4 157.29(10) .
O18 Tm3 Tm4 36.03(8) .
O13 Tm3 Tm4 87.15(9) .
O3 Tm3 Tm4 92.18(8) .
O19 Tm3 Tm4 113.00(9) .
O15 Tm3 Tm4 38.09(7) .
Tm2 Tm3 Tm4 55.847(6) .
O16 Tm4 O1 79.39(12) .
O16 Tm4 O5 77.07(12) .
O1 Tm4 O5 145.63(12) .
O16 Tm4 O17 117.84(11) .
O1 Tm4 O17 70.62(11) .
O5 Tm4 O17 143.27(11) .
O16 Tm4 O6 146.53(12) .
O1 Tm4 O6 77.12(12) .
O5 Tm4 O6 111.09(12) .
O17 Tm4 O6 75.82(11) .
O16 Tm4 O18 143.33(11) .
O1 Tm4 O18 131.91(12) .
O5 Tm4 O18 80.09(12) .
O17 Tm4 O18 68.65(11) .
O6 Tm4 O18 69.11(12) .
O16 Tm4 O15 75.53(12) .
O1 Tm4 O15 120.26(11) .
O5 Tm4 O15 77.23(11) .
O17 Tm4 O15 75.04(11) .
O6 Tm4 O15 137.41(12) .
O18 Tm4 O15 71.67(11) .
O16 Tm4 N4 85.60(13) .
O1 Tm4 N4 81.90(12) .
O5 Tm4 N4 71.69(12) .
O17 Tm4 N4 138.39(12) .
O6 Tm4 N4 67.83(13) .
O18 Tm4 N4 113.80(13) .
O15 Tm4 N4 146.54(12) .
O16 Tm4 Tm2 160.20(8) .
O1 Tm4 Tm2 89.39(9) .
O5 Tm4 Tm2 119.53(9) .
O17 Tm4 Tm2 42.45(8) .
O6 Tm4 Tm2 41.88(8) .
O18 Tm4 Tm2 42.80(8) .
O15 Tm4 Tm2 96.70(8) .
N4 Tm4 Tm2 109.11(10) .
O16 Tm4 Tm3 114.69(8) .
O1 Tm4 Tm3 127.15(8) .
O5 Tm4 Tm3 85.73(9) .
O17 Tm4 Tm3 57.60(7) .
O6 Tm4 Tm3 98.50(8) .
O18 Tm4 Tm3 34.73(8) .
O15 Tm4 Tm3 39.17(8) .
N4 Tm4 Tm3 145.73(10) .
Tm2 Tm4 Tm3 60.004(6) .
O16 Tm4 Tm1 100.28(8) .
O1 Tm4 Tm1 35.77(8) .
O5 Tm4 Tm1 175.30(8) .
O17 Tm4 Tm1 34.85(7) .
O6 Tm4 Tm1 73.28(8) .
O18 Tm4 Tm1 100.29(8) .
O15 Tm4 Tm1 98.39(8) .
N4 Tm4 Tm1 112.18(9) .
Tm2 Tm4 Tm1 62.342(6) .
Tm3 Tm4 Tm1 91.940(7) .
C7 N1 C6 122.1(4) .
C7 N1 Tm1 128.9(4) .
C6 N1 Tm1 109.0(3) .
C18 N2 C19 122.5(5) .
C18 N2 Tm2 126.2(4) .
C19 N2 Tm2 111.2(3) .
C31 N3 C30 127.6(4) .
C31 N3 H3 116.2 .
C30 N3 H3 116.2 .
C42 N4 C43 121.3(4) .
C42 N4 Tm4 125.6(3) .
C43 N4 Tm4 112.9(3) .
C1 O1 Tm4 134.9(3) .
C1 O1 Tm1 112.7(3) .
Tm4 O1 Tm1 108.93(13) .
C9 O2 Tm2 123.9(3) .
C9 O2 Tm1 126.5(3) .
Tm2 O2 Tm1 109.45(13) .
C24 O3 Tm3 134.5(3) .
C24 O3 Tm2 117.0(3) .
Tm3 O3 Tm2 102.71(14) .
C25 O4 Tm3 155.9(4) .
C33 O5 Tm4 125.0(3) .
C48 O6 Tm2 144.0(3) .
C48 O6 Tm4 118.4(3) .
Tm2 O6 Tm4 95.89(11) .
C50 O7 Tm1 133.3(3) .
C52 O8 Tm1 133.1(3) .
C55 O9 Tm1 131.2(3) .
C57 O10 Tm1 130.6(3) .
C60 O11 Tm2 136.7(4) .
C62 O12 Tm2 133.2(4) .
C65 O13 Tm3 135.7(4) .
C67 O14 Tm3 135.5(4) .
C70 O15 Tm4 130.9(3) .
C70 O15 Tm3 124.6(3) .
Tm4 O15 Tm3 102.73(12) .
C72 O16 Tm4 134.0(3) .
Tm1 O17 Tm4 110.12(13) .
Tm1 O17 Tm2 108.06(12) .
Tm4 O17 Tm2 95.44(11) .
Tm1 O17 H17 113.9 .
Tm4 O17 H17 113.9 .
Tm2 O17 H17 113.9 .
Tm3 O18 Tm4 109.24(13) .
Tm3 O18 Tm2 102.91(13) .
Tm4 O18 Tm2 94.73(11) .
Tm3 O18 H18 115.8 .
Tm4 O18 H18 115.8 .
Tm2 O18 H18 115.8 .
Tm3 O19 H19A 120.0 .
Tm3 O19 H19B 120.0 .
H19A O19 H19B 120.0 .
O1 C1 C2 122.1(4) .
O1 C1 C6 118.8(5) .
C2 C1 C6 119.1(5) .
C3 C2 C1 119.9(5) .
C3 C2 H2 120.1 .
C1 C2 H2 120.1 .
C4 C3 C2 120.9(5) .
C4 C3 H3A 119.6 .
C2 C3 H3A 119.6 .
C5 C4 C3 119.6(5) .
C5 C4 H4 120.2 .
C3 C4 H4 120.2 .
C4 C5 C6 120.7(5) .
C4 C5 H5 119.6 .
C6 C5 H5 119.6 .
C5 C6 C1 119.8(5) .
C5 C6 N1 125.5(5) .
C1 C6 N1 114.6(4) .
N1 C7 C8 124.1(5) .
N1 C7 H7 118.0 .
C8 C7 H7 118.0 .
C13 C8 C9 118.5(5) .
C13 C8 C7 119.8(5) .
C9 C8 C7 121.5(5) .
O2 C9 C10 121.6(5) .
O2 C9 C8 120.3(5) .
C10 C9 C8 118.1(5) .
C9 C10 C11 120.3(5) .
C9 C10 C18 122.0(5) .
C11 C10 C18 117.7(5) .
C12 C11 C10 122.8(6) .
C12 C11 H11 118.6 .
C10 C11 H11 118.6 .
C11 C12 C13 116.5(5) .
C11 C12 C14 121.1(6) .
C13 C12 C14 122.4(6) .
C12 C13 C8 123.7(6) .
C12 C13 H13 118.1 .
C8 C13 H13 118.1 .
C17B C14 C15B 121.6(16) .
C16A C14 C17A 111.1(10) .
C17B C14 C12 115.4(12) .
C15B C14 C12 116.9(12) .
C16A C14 C12 110.7(9) .
C17A C14 C12 111.5(8) .
C16A C14 C15A 116.8(12) .
C17A C14 C15A 101.1(11) .
C12 C14 C15A 105.3(10) .
C17B C14 C16B 103.2(15) .
C15B C14 C16B 89.8(15) .
C12 C14 C16B 102.0(12) .
C14 C15A H15A 109.5 .
C14 C15A H15B 109.5 .
H15A C15A H15B 109.5 .
C14 C15A H15C 109.5 .
H15A C15A H15C 109.5 .
H15B C15A H15C 109.5 .
C14 C16A H16A 109.5 .
C14 C16A H16B 109.5 .
H16A C16A H16B 109.5 .
C14 C16A H16C 109.5 .
H16A C16A H16C 109.5 .
H16B C16A H16C 109.5 .
C14 C17A H17A 109.5 .
C14 C17A H17B 109.5 .
H17A C17A H17B 109.5 .
C14 C17A H17C 109.5 .
H17A C17A H17C 109.5 .
H17B C17A H17C 109.5 .
C14 C15B H15D 109.5 .
C14 C15B H15E 109.5 .
H15D C15B H15E 109.5 .
C14 C15B H15F 109.5 .
H15D C15B H15F 109.5 .
H15E C15B H15F 109.5 .
C14 C16B H16D 109.5 .
C14 C16B H16E 109.5 .
H16D C16B H16E 109.5 .
C14 C16B H16F 109.5 .
H16D C16B H16F 109.5 .
H16E C16B H16F 109.5 .
C14 C17B H17D 109.5 .
C14 C17B H17E 109.5 .
H17D C17B H17E 109.5 .
C14 C17B H17F 109.5 .
H17D C17B H17F 109.5 .
H17E C17B H17F 109.5 .
N2 C18 C10 124.7(5) .
N2 C18 H18A 117.7 .
C10 C18 H18A 117.7 .
C20 C19 N2 124.5(5) .
C20 C19 C24 120.1(5) .
N2 C19 C24 115.4(5) .
C19 C20 C21 120.3(6) .
C19 C20 H20 119.8 .
C21 C20 H20 119.8 .
C22 C21 C20 119.9(6) .
C22 C21 H21 120.1 .
C20 C21 H21 120.1 .
C21 C22 C23 120.8(6) .
C21 C22 H22 119.6 .
C23 C22 H22 119.6 .
C22 C23 C24 120.5(6) .
C22 C23 H23 119.8 .
C24 C23 H23 119.8 .
O3 C24 C23 122.5(5) .
O3 C24 C19 119.0(5) .
C23 C24 C19 118.4(5) .
O4 C25 C26 123.2(6) .
O4 C25 C30 119.6(5) .
C26 C25 C30 117.2(5) .
C27 C26 C25 120.8(7) .
C27 C26 H26 119.6 .
C25 C26 H26 119.6 .
C26 C27 C28 120.1(6) .
C26 C27 H27 120.0 .
C28 C27 H27 120.0 .
C29 C28 C27 121.0(6) .
C29 C28 H28 119.5 .
C27 C28 H28 119.5 .
C28 C29 C30 118.6(6) .
C28 C29 H29 120.7 .
C30 C29 H29 120.7 .
C29 C30 C25 122.2(5) .
C29 C30 N3 122.3(5) .
C25 C30 N3 115.4(5) .
N3 C31 C32 126.2(5) .
N3 C31 H31 116.9 .
C32 C31 H31 116.9 .
C37 C32 C31 117.4(5) .
C37 C32 C33 121.3(5) .
C31 C32 C33 121.3(5) .
O5 C33 C34 123.6(5) .
O5 C33 C32 121.0(5) .
C34 C33 C32 115.4(5) .
C35 C34 C33 120.2(5) .
C35 C34 C42 117.7(5) .
C33 C34 C42 121.8(5) .
C34 C35 C36 124.1(5) .
C34 C35 H35 117.9 .
C36 C35 H35 117.9 .
C37 C36 C35 115.7(5) .
C37 C36 C38 122.8(5) .
C35 C36 C38 121.4(5) .
C36 C37 C32 123.0(5) .
C36 C37 H37 118.5 .
C32 C37 H37 118.5 .
C39 C38 C36 109.2(6) .
C39 C38 C41 109.2(7) .
C36 C38 C41 111.0(6) .
C39 C38 C40 108.6(6) .
C36 C38 C40 110.8(5) .
C41 C38 C40 107.9(6) .
C38 C39 H39A 109.5 .
C38 C39 H39B 109.5 .
H39A C39 H39B 109.5 .
C38 C39 H39C 109.5 .
H39A C39 H39C 109.5 .
H39B C39 H39C 109.5 .
C38 C40 H40A 109.5 .
C38 C40 H40B 109.5 .
H40A C40 H40B 109.5 .
C38 C40 H40C 109.5 .
H40A C40 H40C 109.5 .
H40B C40 H40C 109.5 .
C38 C41 H41A 109.5 .
C38 C41 H41B 109.5 .
H41A C41 H41B 109.5 .
C38 C41 H41C 109.5 .
H41A C41 H41C 109.5 .
H41B C41 H41C 109.5 .
N4 C42 C34 125.0(5) .
N4 C42 H42 117.5 .
C34 C42 H42 117.5 .
C44 C43 C48 120.3(5) .
C44 C43 N4 125.0(5) .
C48 C43 N4 114.5(4) .
C45 C44 C43 121.1(5) .
C45 C44 H44 119.5 .
C43 C44 H44 119.5 .
C44 C45 C46 119.1(5) .
C44 C45 H45 120.5 .
C46 C45 H45 120.5 .
C47 C46 C45 121.0(5) .
C47 C46 H46 119.5 .
C45 C46 H46 119.5 .
C46 C47 C48 120.4(5) .
C46 C47 H47 119.8 .
C48 C47 H47 119.8 .
O6 C48 C47 122.5(5) .
O6 C48 C43 119.4(4) .
C47 C48 C43 118.1(5) .
C50 C49 H49A 109.5 .
C50 C49 H49B 109.5 .
H49A C49 H49B 109.5 .
C50 C49 H49C 109.5 .
H49A C49 H49C 109.5 .
H49B C49 H49C 109.5 .
O7 C50 C51 124.5(5) .
O7 C50 C49 116.6(5) .
C51 C50 C49 118.9(5) .
C52 C51 C50 123.2(5) .
C52 C51 H51 118.4 .
C50 C51 H51 118.4 .
O8 C52 C51 124.7(5) .
O8 C52 C53 115.9(5) .
C51 C52 C53 119.4(5) .
C52 C53 H53A 109.5 .
C52 C53 H53B 109.5 .
H53A C53 H53B 109.5 .
C52 C53 H53C 109.5 .
H53A C53 H53C 109.5 .
H53B C53 H53C 109.5 .
C55 C54 H54A 109.5 .
C55 C54 H54B 109.5 .
H54A C54 H54B 109.5 .
C55 C54 H54C 109.5 .
H54A C54 H54C 109.5 .
H54B C54 H54C 109.5 .
O9 C55 C56 125.1(5) .
O9 C55 C54 114.9(5) .
C56 C55 C54 120.0(5) .
C55 C56 C57 123.4(5) .
C55 C56 H56 118.3 .
C57 C56 H56 118.3 .
O10 C57 C56 124.7(5) .
O10 C57 C58 116.0(6) .
C56 C57 C58 119.3(6) .
C57 C58 H58A 109.5 .
C57 C58 H58B 109.5 .
H58A C58 H58B 109.5 .
C57 C58 H58C 109.5 .
H58A C58 H58C 109.5 .
H58B C58 H58C 109.5 .
C60 C59 H59A 109.5 .
C60 C59 H59B 109.5 .
H59A C59 H59B 109.5 .
C60 C59 H59C 109.5 .
H59A C59 H59C 109.5 .
H59B C59 H59C 109.5 .
O11 C60 C61 123.1(5) .
O11 C60 C59 115.3(5) .
C61 C60 C59 121.6(5) .
C62 C61 C60 124.4(5) .
C62 C61 H61 117.8 .
C60 C61 H61 117.8 .
O12 C62 C61 124.2(5) .
O12 C62 C63 115.3(5) .
C61 C62 C63 120.6(5) .
C62 C63 H63A 109.5 .
C62 C63 H63B 109.5 .
H63A C63 H63B 109.5 .
C62 C63 H63C 109.5 .
H63A C63 H63C 109.5 .
H63B C63 H63C 109.5 .
C65 C64 H64A 109.5 .
C65 C64 H64B 109.5 .
H64A C64 H64B 109.5 .
C65 C64 H64C 109.5 .
H64A C64 H64C 109.5 .
H64B C64 H64C 109.5 .
O13 C65 C66 124.2(6) .
O13 C65 C64 115.7(5) .
C66 C65 C64 120.0(5) .
C65 C66 C67 124.8(5) .
C65 C66 H66 117.6 .
C67 C66 H66 117.6 .
O14 C67 C66 124.6(5) .
O14 C67 C68 116.0(6) .
C66 C67 C68 119.4(6) .
C67 C68 H68A 109.5 .
C67 C68 H68B 109.5 .
H68A C68 H68B 109.5 .
C67 C68 H68C 109.5 .
H68A C68 H68C 109.5 .
H68B C68 H68C 109.5 .
C70 C69 H69A 109.5 .
C70 C69 H69B 109.5 .
H69A C69 H69B 109.5 .
C70 C69 H69C 109.5 .
H69A C69 H69C 109.5 .
H69B C69 H69C 109.5 .
O15 C70 C71 124.4(4) .
O15 C70 C69 116.9(4) .
C71 C70 C69 118.6(4) .
C70 C71 C72 126.6(4) .
C70 C71 H71 116.7 .
C72 C71 H71 116.7 .
O16 C72 C71 123.8(5) .
O16 C72 C73 116.5(5) .
C71 C72 C73 119.7(4) .
C72 C73 H73A 109.5 .
C72 C73 H73B 109.5 .
H73A C73 H73B 109.5 .
C72 C73 H73C 109.5 .
H73A C73 H73C 109.5 .
H73B C73 H73C 109.5 .
O21 N5 O22 121.6(5) .
O21 N5 O20 119.4(5) .
O22 N5 O20 119.0(5) .
C76 N6 C78 113.3(6) .
C76 N6 C74 110.2(5) .
C78 N6 C74 112.7(6) .
C76 N6 H6 106.7 .
C78 N6 H6 106.7 .
C74 N6 H6 106.7 .
C75 C74 N6 113.0(6) .
C75 C74 H74A 109.0 .
N6 C74 H74A 109.0 .
C75 C74 H74B 109.0 .
N6 C74 H74B 109.0 .
H74A C74 H74B 107.8 .
C74 C75 H75A 109.5 .
C74 C75 H75B 109.5 .
H75A C75 H75B 109.5 .
C74 C75 H75C 109.5 .
H75A C75 H75C 109.5 .
H75B C75 H75C 109.5 .
N6 C76 C77 112.6(5) .
N6 C76 H76A 109.1 .
C77 C76 H76A 109.1 .
N6 C76 H76B 109.1 .
C77 C76 H76B 109.1 .
H76A C76 H76B 107.8 .
C76 C77 H77A 109.5 .
C76 C77 H77B 109.5 .
H77A C77 H77B 109.5 .
C76 C77 H77C 109.5 .
H77A C77 H77C 109.5 .
H77B C77 H77C 109.5 .
N6 C78 C79 113.0(8) .
N6 C78 H78A 109.0 .
C79 C78 H78A 109.0 .
N6 C78 H78B 109.0 .
C79 C78 H78B 109.0 .
H78A C78 H78B 107.8 .
C78 C79 H79A 109.5 .
C78 C79 H79B 109.5 .
H79A C79 H79B 109.5 .
C78 C79 H79C 109.5 .
H79A C79 H79C 109.5 .
H79B C79 H79C 109.5 .
C80 O23 C82 113.5(10) .
O23 C80 C81 102.4(12) .
O23 C80 H80A 111.3 .
C81 C80 H80A 111.3 .
O23 C80 H80B 111.3 .
C81 C80 H80B 111.3 .
H80A C80 H80B 109.2 .
C80 C81 H81A 109.5 .
C80 C81 H81B 109.5 .
H81A C81 H81B 109.5 .
C80 C81 H81C 109.5 .
H81A C81 H81C 109.5 .
H81B C81 H81C 109.5 .
O23 C82 C83 103.9(11) .
O23 C82 H82A 111.0 .
C83 C82 H82A 111.0 .
O23 C82 H82B 111.0 .
C83 C82 H82B 111.0 .
H82A C82 H82B 109.0 .
C82 C83 H83A 109.5 .
C82 C83 H83B 109.5 .
H83A C83 H83B 109.5 .
C82 C83 H83C 109.5 .
H83A C83 H83C 109.5 .
H83B C83 H83C 109.5 .
C86 O24 C84 115.6(12) .
C85 C84 O24 113.2(13) .
O24 C86 C87 115.0(17) .
C90 O25 C88 165(4) .
O25 C88 C89 138(5) .
C89 C89 C88 117(9) 2_676
O25 C90 C91 110(3) .

loop_
_geom_bond_atom_site_label_1
_geom_bond_atom_site_label_2
_geom_bond_distance
_geom_bond_site_symmetry_2
Tm1 O10 2.277(4) .
Tm1 O8 2.286(4) .
Tm1 O9 2.287(3) .
Tm1 O17 2.311(3) .
Tm1 O7 2.314(3) .
Tm1 O2 2.335(3) .
Tm1 O1 2.346(3) .
Tm1 N1 2.469(4) .
Tm1 Tm2 3.7607(3) .
Tm1 Tm4 3.7969(3) .
Tm2 O11 2.259(3) .
Tm2 O2 2.271(3) .
Tm2 O6 2.312(3) .
Tm2 O3 2.321(3) .
Tm2 O12 2.326(4) .
Tm2 O17 2.336(3) .
Tm2 O18 2.349(3) .
Tm2 N2 2.476(4) .
Tm2 Tm4 3.4456(3) .
Tm2 Tm3 3.6059(3) .
Tm3 O4 2.147(4) .
Tm3 O14 2.250(4) .
Tm3 O18 2.261(3) .
Tm3 O13 2.277(3) .
Tm3 O3 2.296(4) .
Tm3 O19 2.394(4) .
Tm3 O15 2.427(3) .
Tm3 Tm4 3.7470(3) .
Tm4 O16 2.261(3) .
Tm4 O1 2.320(3) .
Tm4 O5 2.320(3) .
Tm4 O17 2.321(3) .
Tm4 O6 2.328(3) .
Tm4 O18 2.335(3) .
Tm4 O15 2.370(3) .
Tm4 N4 2.448(4) .
N1 C7 1.289(7) .
N1 C6 1.415(7) .
N2 C18 1.278(7) .
N2 C19 1.414(7) .
N3 C31 1.288(7) .
N3 C30 1.418(7) .
N3 H3 0.8800 .
N4 C42 1.284(7) .
N4 C43 1.434(6) .
O1 C1 1.337(6) .
O2 C9 1.319(6) .
O3 C24 1.337(6) .
O4 C25 1.310(7) .
O5 C33 1.288(6) .
O6 C48 1.338(6) .
O7 C50 1.259(6) .
O8 C52 1.273(7) .
O9 C55 1.279(7) .
O10 C57 1.264(7) .
O11 C60 1.260(7) .
O12 C62 1.263(7) .
O13 C65 1.271(6) .
O14 C67 1.284(7) .
O15 C70 1.292(6) .
O16 C72 1.263(6) .
O17 H17 1.0000 .
O18 H18 1.0000 .
O19 H19A 0.9500 .
O19 H19B 0.9500 .
C1 C2 1.401(7) .
C1 C6 1.405(7) .
C2 C3 1.393(7) .
C2 H2 0.9500 .
C3 C4 1.385(8) .
C3 H3A 0.9500 .
C4 C5 1.383(8) .
C4 H4 0.9500 .
C5 C6 1.396(7) .
C5 H5 0.9500 .
C7 C8 1.449(8) .
C7 H7 0.9500 .
C8 C13 1.405(7) .
C8 C9 1.433(8) .
C9 C10 1.399(8) .
C10 C11 1.408(8) .
C10 C18 1.465(8) .
C11 C12 1.376(9) .
C11 H11 0.9500 .
C12 C13 1.388(9) .
C12 C14 1.548(9) .
C13 H13 0.9500 .
C14 C17B 1.37(2) .
C14 C15B 1.40(3) .
C14 C16A 1.443(17) .
C14 C17A 1.495(14) .
C14 C15A 1.61(2) .
C14 C16B 1.84(3) .
C15A H15A 0.9800 .
C15A H15B 0.9800 .
C15A H15C 0.9800 .
C16A H16A 0.9800 .
C16A H16B 0.9800 .
C16A H16C 0.9800 .
C17A H17A 0.9800 .
C17A H17B 0.9800 .
C17A H17C 0.9800 .
C15B H15D 0.9800 .
C15B H15E 0.9800 .
C15B H15F 0.9800 .
C16B H16D 0.9800 .
C16B H16E 0.9800 .
C16B H16F 0.9800 .
C17B H17D 0.9800 .
C17B H17E 0.9800 .
C17B H17F 0.9800 .
C18 H18A 0.9500 .
C19 C20 1.387(8) .
C19 C24 1.415(8) .
C20 C21 1.397(9) .
C20 H20 0.9500 .
C21 C22 1.365(9) .
C21 H21 0.9500 .
C22 C23 1.393(8) .
C22 H22 0.9500 .
C23 C24 1.397(8) .
C23 H23 0.9500 .
C25 C26 1.406(9) .
C25 C30 1.410(8) .
C26 C27 1.387(9) .
C26 H26 0.9500 .
C27 C28 1.398(10) .
C27 H27 0.9500 .
C28 C29 1.369(9) .
C28 H28 0.9500 .
C29 C30 1.401(8) .
C29 H29 0.9500 .
C31 C32 1.422(8) .
C31 H31 0.9500 .
C32 C37 1.406(8) .
C32 C33 1.448(7) .
C33 C34 1.435(7) .
C34 C35 1.394(8) .
C34 C42 1.442(7) .
C35 C36 1.414(8) .
C35 H35 0.9500 .
C36 C37 1.380(8) .
C36 C38 1.527(9) .
C37 H37 0.9500 .
C38 C39 1.520(12) .
C38 C41 1.528(9) .
C38 C40 1.538(8) .
C39 H39A 0.9800 .
C39 H39B 0.9800 .
C39 H39C 0.9800 .
C40 H40A 0.9800 .
C40 H40B 0.9800 .
C40 H40C 0.9800 .
C41 H41A 0.9800 .
C41 H41B 0.9800 .
C41 H41C 0.9800 .
C42 H42 0.9500 .
C43 C44 1.384(7) .
C43 C48 1.412(7) .
C44 C45 1.376(8) .
C44 H44 0.9500 .
C45 C46 1.397(8) .
C45 H45 0.9500 .
C46 C47 1.377(7) .
C46 H46 0.9500 .
C47 C48 1.408(7) .
C47 H47 0.9500 .
C49 C50 1.514(8) .
C49 H49A 0.9800 .
C49 H49B 0.9800 .
C49 H49C 0.9800 .
C50 C51 1.410(8) .
C51 C52 1.394(8) .
C51 H51 0.9500 .
C52 C53 1.506(8) .
C53 H53A 0.9800 .
C53 H53B 0.9800 .
C53 H53C 0.9800 .
C54 C55 1.513(8) .
C54 H54A 0.9800 .
C54 H54B 0.9800 .
C54 H54C 0.9800 .
C55 C56 1.373(9) .
C56 C57 1.395(9) .
C56 H56 0.9500 .
C57 C58 1.505(8) .
C58 H58A 0.9800 .
C58 H58B 0.9800 .
C58 H58C 0.9800 .
C59 C60 1.513(8) .
C59 H59A 0.9800 .
C59 H59B 0.9800 .
C59 H59C 0.9800 .
C60 C61 1.394(9) .
C61 C62 1.392(9) .
C61 H61 0.9500 .
C62 C63 1.508(9) .
C63 H63A 0.9800 .
C63 H63B 0.9800 .
C63 H63C 0.9800 .
C64 C65 1.518(8) .
C64 H64A 0.9800 .
C64 H64B 0.9800 .
C64 H64C 0.9800 .
C65 C66 1.383(9) .
C66 C67 1.393(10) .
C66 H66 0.9500 .
C67 C68 1.504(9) .
C68 H68A 0.9800 .
C68 H68B 0.9800 .
C68 H68C 0.9800 .
C69 C70 1.493(7) .
C69 H69A 0.9800 .
C69 H69B 0.9800 .
C69 H69C 0.9800 .
C70 C71 1.389(7) .
C71 C72 1.406(7) .
C71 H71 0.9500 .
C72 C73 1.495(8) .
C73 H73A 0.9800 .
C73 H73B 0.9800 .
C73 H73C 0.9800 .
N5 O21 1.234(7) .
N5 O22 1.236(6) .
N5 O20 1.268(6) .
N6 C76 1.484(9) .
N6 C78 1.486(9) .
N6 C74 1.515(9) .
N6 H6 1.0000 .
C74 C75 1.491(13) .
C74 H74A 0.9900 .
C74 H74B 0.9900 .
C75 H75A 0.9800 .
C75 H75B 0.9800 .
C75 H75C 0.9800 .
C76 C77 1.503(11) .
C76 H76A 0.9900 .
C76 H76B 0.9900 .
C77 H77A 0.9800 .
C77 H77B 0.9800 .
C77 H77C 0.9800 .
C78 C79 1.539(15) .
C78 H78A 0.9900 .
C78 H78B 0.9900 .
C79 H79A 0.9800 .
C79 H79B 0.9800 .
C79 H79C 0.9800 .
O23 C80 1.395(15) .
O23 C82 1.463(16) .
C80 C81 1.545(15) .
C80 H80A 0.9900 .
C80 H80B 0.9900 .
C81 H81A 0.9800 .
C81 H81B 0.9800 .
C81 H81C 0.9800 .
C82 C83 1.473(17) .
C82 H82A 0.9900 .
C82 H82B 0.9900 .
C83 H83A 0.9800 .
C83 H83B 0.9800 .
C83 H83C 0.9800 .
O24 C86 1.36(2) .
O24 C84 1.52(2) .
C84 C85 1.36(2) .
C86 C87 1.540(2) .
O25 C90 1.473(18) .
O25 C88 1.47(2) .
C88 C89 1.56(2) .
C89 C89 0.80(7) 2_676
C90 C91 1.52(2) .

loop_
_geom_torsion_atom_site_label_1
_geom_torsion_atom_site_label_2
_geom_torsion_atom_site_label_3
_geom_torsion_atom_site_label_4
_geom_torsion
_geom_torsion_site_symmetry_4
Tm4 O1 C1 C2 59.4(6) .
Tm1 O1 C1 C2 -144.3(4) .
Tm4 O1 C1 C6 -121.1(4) .
Tm1 O1 C1 C6 35.2(5) .
O1 C1 C2 C3 179.4(5) .
C6 C1 C2 C3 -0.1(7) .
C1 C2 C3 C4 0.1(8) .
C2 C3 C4 C5 0.4(8) .
C3 C4 C5 C6 -0.9(8) .
C4 C5 C6 C1 0.9(8) .
C4 C5 C6 N1 -176.3(5) .
O1 C1 C6 C5 -179.9(4) .
C2 C1 C6 C5 -0.4(7) .
O1 C1 C6 N1 -2.4(6) .
C2 C1 C6 N1 177.1(4) .
C7 N1 C6 C5 -31.3(7) .
Tm1 N1 C6 C5 148.5(4) .
C7 N1 C6 C1 151.3(5) .
Tm1 N1 C6 C1 -28.9(5) .
C6 N1 C7 C8 -172.7(5) .
Tm1 N1 C7 C8 7.5(7) .
N1 C7 C8 C13 -160.1(5) .
N1 C7 C8 C9 25.3(8) .
Tm2 O2 C9 C10 -55.1(6) .
Tm1 O2 C9 C10 129.4(4) .
Tm2 O2 C9 C8 124.6(4) .
Tm1 O2 C9 C8 -50.9(6) .
C13 C8 C9 O2 -179.4(5) .
C7 C8 C9 O2 -4.7(7) .
C13 C8 C9 C10 0.3(7) .
C7 C8 C9 C10 175.0(5) .
O2 C9 C10 C11 -177.0(5) .
C8 C9 C10 C11 3.3(8) .
O2 C9 C10 C18 0.5(8) .
C8 C9 C10 C18 -179.2(5) .
C9 C10 C11 C12 -5.3(9) .
C18 C10 C11 C12 177.1(6) .
C10 C11 C12 C13 3.3(10) .
C10 C11 C12 C14 -178.8(7) .
C11 C12 C13 C8 0.6(10) .
C14 C12 C13 C8 -177.4(6) .
C9 C8 C13 C12 -2.3(9) .
C7 C8 C13 C12 -177.1(6) .
C11 C12 C14 C17B 142.3(14) .
C13 C12 C14 C17B -39.9(16) .
C11 C12 C14 C15B -10.8(16) .
C13 C12 C14 C15B 167.0(13) .
C11 C12 C14 C16A -65.5(12) .
C13 C12 C14 C16A 112.3(11) .
C11 C12 C14 C17A 170.3(8) .
C13 C12 C14 C17A -11.9(12) .
C11 C12 C14 C15A 61.5(12) .
C13 C12 C14 C15A -120.7(11) .
C11 C12 C14 C16B -106.7(12) .
C13 C12 C14 C16B 71.1(13) .
C19 N2 C18 C10 179.8(5) .
Tm2 N2 C18 C10 3.8(7) .
C9 C10 C18 N2 24.4(8) .
C11 C10 C18 N2 -158.0(5) .
C18 N2 C19 C20 -21.7(8) .
Tm2 N2 C19 C20 154.8(4) .
C18 N2 C19 C24 161.2(5) .
Tm2 N2 C19 C24 -22.3(5) .
N2 C19 C20 C21 -177.8(5) .
C24 C19 C20 C21 -0.8(8) .
C19 C20 C21 C22 -0.2(8) .
C20 C21 C22 C23 0.4(9) .
C21 C22 C23 C24 0.5(9) .
Tm3 O3 C24 C23 -5.9(7) .
Tm2 O3 C24 C23 -153.8(4) .
Tm3 O3 C24 C19 172.9(3) .
Tm2 O3 C24 C19 25.1(5) .
C22 C23 C24 O3 177.4(5) .
C22 C23 C24 C19 -1.5(8) .
C20 C19 C24 O3 -177.2(5) .
N2 C19 C24 O3 0.0(7) .
C20 C19 C24 C23 1.7(7) .
N2 C19 C24 C23 178.9(5) .
Tm3 O4 C25 C26 -41.1(13) .
Tm3 O4 C25 C30 138.1(7) .
O4 C25 C26 C27 178.7(7) .
C30 C25 C26 C27 -0.5(11) .
C25 C26 C27 C28 1.6(13) .
C26 C27 C28 C29 -2.2(13) .
C27 C28 C29 C30 1.6(11) .
C28 C29 C30 C25 -0.5(9) .
C28 C29 C30 N3 -178.7(6) .
O4 C25 C30 C29 -179.3(5) .
C26 C25 C30 C29 -0.1(9) .
O4 C25 C30 N3 -1.0(8) .
C26 C25 C30 N3 178.2(6) .
C31 N3 C30 C29 10.3(8) .
C31 N3 C30 C25 -168.0(5) .
C30 N3 C31 C32 -179.7(5) .
N3 C31 C32 C37 -179.6(5) .
N3 C31 C32 C33 -0.8(8) .
Tm4 O5 C33 C34 42.4(6) .
Tm4 O5 C33 C32 -138.3(4) .
C37 C32 C33 O5 175.7(5) .
C31 C32 C33 O5 -3.1(8) .
C37 C32 C33 C34 -5.0(7) .
C31 C32 C33 C34 176.3(5) .
O5 C33 C34 C35 -177.7(5) .
C32 C33 C34 C35 2.9(7) .
O5 C33 C34 C42 8.3(8) .
C32 C33 C34 C42 -171.0(5) .
C33 C34 C35 C36 1.8(9) .
C42 C34 C35 C36 176.0(6) .
C34 C35 C36 C37 -4.5(9) .
C34 C35 C36 C38 172.6(6) .
C35 C36 C37 C32 2.4(9) .
C38 C36 C37 C32 -174.7(6) .
C31 C32 C37 C36 -178.8(6) .
C33 C32 C37 C36 2.4(9) .
C37 C36 C38 C39 104.4(7) .
C35 C36 C38 C39 -72.5(8) .
C37 C36 C38 C41 -16.1(10) .
C35 C36 C38 C41 167.0(7) .
C37 C36 C38 C40 -136.0(6) .
C35 C36 C38 C40 47.1(9) .
C43 N4 C42 C34 169.1(5) .
Tm4 N4 C42 C34 -16.1(8) .
C35 C34 C42 N4 165.1(6) .
C33 C34 C42 N4 -20.8(8) .
C42 N4 C43 C44 12.9(8) .
Tm4 N4 C43 C44 -162.5(4) .
C42 N4 C43 C48 -163.5(5) .
Tm4 N4 C43 C48 21.2(5) .
C48 C43 C44 C45 1.6(8) .
N4 C43 C44 C45 -174.5(5) .
C43 C44 C45 C46 -0.9(9) .
C44 C45 C46 C47 -0.6(9) .
C45 C46 C47 C48 1.4(8) .
Tm2 O6 C48 C47 2.1(8) .
Tm4 O6 C48 C47 162.6(4) .
Tm2 O6 C48 C43 -179.4(3) .
Tm4 O6 C48 C43 -18.9(5) .
C46 C47 C48 O6 177.8(5) .
C46 C47 C48 C43 -0.7(7) .
C44 C43 C48 O6 -179.3(4) .
N4 C43 C48 O6 -2.8(6) .
C44 C43 C48 C47 -0.8(7) .
N4 C43 C48 C47 175.7(4) .
Tm1 O7 C50 C51 20.4(8) .
Tm1 O7 C50 C49 -159.7(3) .
O7 C50 C51 C52 0.5(9) .
C49 C50 C51 C52 -179.4(5) .
Tm1 O8 C52 C51 -25.1(8) .
Tm1 O8 C52 C53 154.3(4) .
C50 C51 C52 O8 1.7(9) .
C50 C51 C52 C53 -177.7(5) .
Tm1 O9 C55 C56 -16.8(7) .
Tm1 O9 C55 C54 165.6(3) .
O9 C55 C56 C57 -9.7(8) .
C54 C55 C56 C57 167.7(5) .
Tm1 O10 C57 C56 27.0(7) .
Tm1 O10 C57 C58 -154.7(4) .
C55 C56 C57 O10 4.6(9) .
C55 C56 C57 C58 -173.7(5) .
Tm2 O11 C60 C61 15.0(9) .
Tm2 O11 C60 C59 -164.4(4) .
O11 C60 C61 C62 5.8(10) .
C59 C60 C61 C62 -174.9(6) .
Tm2 O12 C62 C61 -18.0(9) .
Tm2 O12 C62 C63 161.2(4) .
C60 C61 C62 O12 -3.6(10) .
C60 C61 C62 C63 177.3(6) .
Tm3 O13 C65 C66 0.7(9) .
Tm3 O13 C65 C64 -177.4(4) .
O13 C65 C66 C67 -1.6(10) .
C64 C65 C66 C67 176.3(6) .
Tm3 O14 C67 C66 0.0(10) .
Tm3 O14 C67 C68 -179.4(5) .
C65 C66 C67 O14 1.3(11) .
C65 C66 C67 C68 -179.4(7) .
Tm4 O15 C70 C71 -3.3(7) .
Tm3 O15 C70 C71 -165.5(3) .
Tm4 O15 C70 C69 177.5(3) .
Tm3 O15 C70 C69 15.3(6) .
O15 C70 C71 C72 -8.5(8) .
C69 C70 C71 C72 170.8(5) .
Tm4 O16 C72 C71 23.8(7) .
Tm4 O16 C72 C73 -157.1(4) .
C70 C71 C72 O16 -1.1(8) .
C70 C71 C72 C73 179.8(5) .
C76 N6 C74 C75 -166.8(6) .
C78 N6 C74 C75 65.5(9) .
C78 N6 C76 C77 -56.8(8) .
C74 N6 C76 C77 175.8(6) .
C76 N6 C78 C79 -56.5(10) .
C74 N6 C78 C79 69.5(10) .
C82 O23 C80 C81 -179.4(11) .
C80 O23 C82 C83 -173.1(11) .
C86 O24 C84 C85 -179.1(16) .
C84 O24 C86 C87 -179.2(17) .
C90 O25 C88 C89 -171(11) .
O25 C88 C89 C89 48(16) 2_676
C88 O25 C90 C91 174(18) .
